data_7007054
loop_
_publ_author_name
'Abu-Youssef, Morsy A M'
'Langer, Vratislav'
'Ohrstr\"om, Lars'

_publ_section_title
;
 Synthesis, a case of isostructural packing, and antimicrobial activity
 of silver(I)quinoxaline nitrate, silver(I)(2,5-dimethylpyrazine)
 nitrate and two related silver aminopyridine compounds.
;
_journal_issue 21
_journal_name_full 'Dalton transactions (Cambridge, England : 2003)'
_journal_page_first 2542
_journal_page_last 2550
_journal_paper_doi 10.1039/b516723j
_journal_year 2006
_chemical_formula_sum 'C8 H6 Ag N3 O3'
_chemical_formula_weight 300.03
_chemical_name_systematic
;
?
;
_space_group_IT_number 62
_symmetry_cell_setting orthorhombic
_symmetry_space_group_name_Hall '-P 2ac 2n'
_symmetry_space_group_name_H-M 'P n m a'
_atom_sites_solution_hydrogens geom
_atom_sites_solution_primary direct
_atom_sites_solution_secondary difmap
_audit_creation_method SHELXL-97
_cell_angle_alpha 90.00
_cell_angle_beta 90.00
_cell_angle_gamma 90.00
_cell_formula_units_Z 4
_cell_length_a 9.1400(2)
_cell_length_b 7.30990(10)
_cell_length_c 13.0487(3)
_cell_measurement_temperature 173(2)
_cell_volume 871.82(3)
_computing_cell_refinement 'Bruker SMART'
_computing_data_collection 'Bruker SMART'
_computing_data_reduction 'Bruker SAINT'
_computing_molecular_graphics 'Bruker SHELXTL'
_computing_publication_material 'Bruker SHELXTL'
_computing_structure_refinement 'SHELXL-97 (Sheldrick, 1997)'
_computing_structure_solution 'SHELXS-97 (Sheldrick, 1990)'
_diffrn_ambient_temperature 173(2)
_diffrn_measured_fraction_theta_full 1.000
_diffrn_measured_fraction_theta_max 1.000
_diffrn_measurement_device_type 'CCD area detector'
_diffrn_measurement_method 'phi and omega scans'
_diffrn_radiation_monochromator graphite
_diffrn_radiation_source 'fine-focus sealed tube'
_diffrn_radiation_type MoK\a
_diffrn_radiation_wavelength 0.71073
_diffrn_reflns_av_R_equivalents 0.0550
_diffrn_reflns_av_sigmaI/netI 0.0266
_diffrn_reflns_limit_h_max 11
_diffrn_reflns_limit_h_min -11
_diffrn_reflns_limit_k_max 8
_diffrn_reflns_limit_k_min -8
_diffrn_reflns_limit_l_max 15
_diffrn_reflns_limit_l_min -15
_diffrn_reflns_number 8503
_diffrn_reflns_theta_full 25.48
_diffrn_reflns_theta_max 25.48
_diffrn_reflns_theta_min 2.72
_exptl_absorpt_coefficient_mu 2.300
_exptl_absorpt_correction_T_max 0.8374
_exptl_absorpt_correction_T_min 0.2883
_exptl_absorpt_correction_type none
_exptl_crystal_density_diffrn 2.286
_exptl_crystal_density_meas 0
_exptl_crystal_density_method 'not measured'
_exptl_crystal_F_000 584
_exptl_crystal_size_max 0.72
_exptl_crystal_size_mid 0.11
_exptl_crystal_size_min 0.08
_refine_diff_density_max 0.853
_refine_diff_density_min -0.743
_refine_diff_density_rms 0.100
_refine_ls_extinction_coef 0.0071(8)
_refine_ls_extinction_expression Fc^*^=kFc[1+0.001xFc^2^\l^3^/sin(2\q)]^-1/4^
_refine_ls_extinction_method SHELXL
_refine_ls_goodness_of_fit_ref 1.000
_refine_ls_hydrogen_treatment mixed
_refine_ls_matrix_type full
_refine_ls_number_parameters 80
_refine_ls_number_reflns 878
_refine_ls_number_restraints 0
_refine_ls_restrained_S_all 1.000
_refine_ls_R_factor_all 0.0320
_refine_ls_R_factor_gt 0.0233
_refine_ls_shift/su_max 0.001
_refine_ls_shift/su_mean 0.000
_refine_ls_structure_factor_coef Fsqd
_refine_ls_weighting_details 'calc w=1/[\s^2^(Fo^2^)+(0.0428P)^2^+0.5179P] where P=(Fo^2^+2Fc^2^)/3'
_refine_ls_weighting_scheme calc
_refine_ls_wR_factor_gt 0.0589
_refine_ls_wR_factor_ref 0.0653
_reflns_number_gt 745
_reflns_number_total 878
_reflns_threshold_expression >2sigma(I)
_cod_data_source_file b516723j.txt
_cod_data_source_block m3
_cod_depositor_comments
;
The following automatic conversions were performed:
'_symmetry_cell_setting' value 'Orthorhombic' changed to 'orthorhombic'
according to '/home/saulius/struct/CIF-dictionaries/cif_core.dic'
dictionary named 'cif_core.dic' version 2.4.1 from 2010-06-29.

Automatic conversion script
Id: cif_fix_enum 1527 2010-12-29 10:47:43Z saulius 
;
_cod_original_sg_symbol_H-M Pnma
_cod_database_code 7007054

loop_
_symmetry_equiv_pos_as_xyz
'x, y, z'
'-x+1/2, -y, z+1/2'
'-x, y+1/2, -z'
'x+1/2, -y+1/2, -z+1/2'
'-x, -y, -z'
'x-1/2, y, -z-1/2'
'x, -y-1/2, z'
'-x-1/2, y-1/2, z-1/2'

loop_
_atom_site_label
_atom_site_type_symbol
_atom_site_fract_x
_atom_site_fract_y
_atom_site_fract_z
_atom_site_U_iso_or_equiv
_atom_site_adp_type
_atom_site_occupancy
_atom_site_symmetry_multiplicity
_atom_site_calc_flag
_atom_site_refinement_flags
_atom_site_disorder_assembly
_atom_site_disorder_group
Ag1 Ag 0.70679(4) 0.2500 0.34050(3) 0.02538(18) Uani 1 2 d S . .
N1 N 0.6948(3) -0.0572(4) 0.3629(2) 0.0196(6) Uani 1 1 d . . .
C2 C 0.8158(3) -0.1529(5) 0.3577(2) 0.0215(7) Uani 1 1 d . . .
H2 H 0.9066 -0.0902 0.3538 0.033(11) Uiso 1 1 calc R . .
C3 C 0.5660(3) -0.1525(4) 0.3733(2) 0.0189(7) Uani 1 1 d . . .
C4 C 0.4330(3) -0.0588(4) 0.3861(2) 0.0225(7) Uani 1 1 d . . .
H4 H 0.4312 0.0711 0.3838 0.012(8) Uiso 1 1 calc R . .
C5 C 0.3059(3) -0.1540(5) 0.4020(3) 0.0238(7) Uani 1 1 d . . .
H5 H 0.2171 -0.0895 0.4131 0.038(11) Uiso 1 1 calc R . .
N1N N 1.0510(4) 0.2500 0.3758(3) 0.0245(9) Uani 1 2 d S . .
O1 O 0.9819(4) 0.2500 0.4583(3) 0.0491(11) Uani 1 2 d S . .
O2 O 1.1867(4) 0.2500 0.3740(3) 0.0385(9) Uani 1 2 d S . .
O3 O 0.9807(4) 0.2500 0.2931(3) 0.0355(8) Uani 1 2 d S . .

loop_
_atom_site_aniso_label
_atom_site_aniso_U_11
_atom_site_aniso_U_22
_atom_site_aniso_U_33
_atom_site_aniso_U_23
_atom_site_aniso_U_13
_atom_site_aniso_U_12
Ag1 0.0220(2) 0.0164(2) 0.0377(3) 0.000 -0.00084(15) 0.000
N1 0.0218(14) 0.0154(13) 0.0217(13) -0.0016(10) -0.0003(10) -0.0024(11)
C2 0.0213(15) 0.0184(18) 0.0247(16) 0.0001(13) -0.0006(12) -0.0017(14)
C3 0.0217(16) 0.0196(17) 0.0155(14) 0.0004(12) -0.0006(11) 0.0004(13)
C4 0.0275(17) 0.0189(17) 0.0210(16) 0.0013(13) 0.0008(13) 0.0027(13)
C5 0.0213(16) 0.0257(17) 0.0245(17) -0.0021(14) 0.0019(13) 0.0023(14)
N1N 0.021(2) 0.015(2) 0.037(2) 0.000 -0.0012(18) 0.000
O1 0.035(2) 0.084(3) 0.029(2) 0.000 0.0027(17) 0.000
O2 0.0167(17) 0.032(2) 0.067(3) 0.000 0.0000(16) 0.000
O3 0.0274(18) 0.055(2) 0.0238(18) 0.000 0.0030(15) 0.000

loop_
_atom_type_symbol
_atom_type_description
_atom_type_scat_dispersion_real
_atom_type_scat_dispersion_imag
_atom_type_scat_source
C C 0.0033 0.0016 'International Tables Vol C Tables 4.2.6.8 and 6.1.1.4'
H H 0.0000 0.0000 'International Tables Vol C Tables 4.2.6.8 and 6.1.1.4'
N N 0.0061 0.0033 'International Tables Vol C Tables 4.2.6.8 and 6.1.1.4'
O O 0.0106 0.0060 'International Tables Vol C Tables 4.2.6.8 and 6.1.1.4'
Ag Ag -0.8971 1.1015 'International Tables Vol C Tables 4.2.6.8 and 6.1.1.4'

loop_
_geom_angle_atom_site_label_1
_geom_angle_atom_site_label_2
_geom_angle_atom_site_label_3
_geom_angle
_geom_angle_site_symmetry_1
_geom_angle_site_symmetry_3
_geom_angle_publ_flag
N1 Ag1 N1 164.19(13) . 7_565 ?
N1 Ag1 O3 94.46(6) . . ?
N1 Ag1 O3 94.46(6) 7_565 . ?
C2 N1 C3 117.2(3) . . ?
C2 N1 Ag1 118.8(2) . . ?
C3 N1 Ag1 123.8(2) . . ?
N1 C2 C2 122.27(19) . 7 ?
N1 C2 H2 118.9 . . ?
C2 C2 H2 118.9 7 . ?
N1 C3 C4 120.4(3) . . ?
N1 C3 C3 120.46(17) . 7 ?
C4 C3 C3 119.18(18) . 7 ?
C5 C4 C3 120.3(3) . . ?
C5 C4 H4 119.9 . . ?
C3 C4 H4 119.9 . . ?
C4 C5 C5 120.53(19) . 7 ?
C4 C5 H5 119.7 . . ?
C5 C5 H5 119.7 7 . ?
O1 N1N O2 121.5(4) . . ?
O1 N1N O3 118.9(4) . . ?
O2 N1N O3 119.7(4) . . ?
N1N O3 Ag1 106.9(3) . . ?

loop_
_geom_bond_atom_site_label_1
_geom_bond_atom_site_label_2
_geom_bond_distance
_geom_bond_site_symmetry_2
_geom_bond_publ_flag
Ag1 N1 2.267(3) . ?
Ag1 N1 2.267(3) 7_565 ?
Ag1 O3 2.579(3) . ?
N1 C2 1.310(4) . ?
N1 C3 1.375(4) . ?
C2 C2 1.419(7) 7 ?
C2 H2 0.9500 . ?
C3 C4 1.406(4) . ?
C3 C3 1.425(6) 7 ?
C4 C5 1.370(4) . ?
C4 H4 0.9500 . ?
C5 C5 1.404(7) 7 ?
C5 H5 0.9500 . ?
N1N O1 1.248(5) . ?
N1N O2 1.241(5) . ?
N1N O3 1.257(5) . ?

loop_
_geom_hbond_atom_site_label_D
_geom_hbond_atom_site_label_H
_geom_hbond_atom_site_label_A
_geom_hbond_distance_DH
_geom_hbond_distance_HA
_geom_hbond_distance_DA
_geom_hbond_angle_DHA
_geom_hbond_site_symmetry_A
C4 H4 O2 0.95 2.59 3.192(4) 121.4 1_455
C5 H5 O2 0.95 2.55 3.169(4) 123.1 1_455

loop_
_geom_torsion_atom_site_label_1
_geom_torsion_atom_site_label_2
_geom_torsion_atom_site_label_3
_geom_torsion_atom_site_label_4
_geom_torsion
_geom_torsion_site_symmetry_1
_geom_torsion_site_symmetry_2
_geom_torsion_site_symmetry_3
_geom_torsion_site_symmetry_4
_geom_torsion_publ_flag
N1 Ag1 N1 C2 -118.3(4) 7_565 . . . ?
O3 Ag1 N1 C2 6.0(2) . . . . ?
N1 Ag1 N1 C3 67.3(6) 7_565 . . . ?
O3 Ag1 N1 C3 -168.4(2) . . . . ?
C3 N1 C2 C2 3.0(3) . . . 7 ?
Ag1 N1 C2 C2 -171.77(7) . . . 7 ?
C2 N1 C3 C4 175.8(3) . . . . ?
Ag1 N1 C3 C4 -9.7(4) . . . . ?
C2 N1 C3 C3 -2.9(3) . . . 7 ?
Ag1 N1 C3 C3 171.54(9) . . . 7 ?
N1 C3 C4 C5 -176.5(3) . . . . ?
C3 C3 C4 C5 2.3(4) 7 . . . ?
C3 C4 C5 C5 -2.3(4) . . . 7 ?
O1 N1N O3 Ag1 0.0 . . . . ?
O2 N1N O3 Ag1 180.0 . . . . ?
N1 Ag1 O3 N1N -83.47(7) . . . . ?
N1 Ag1 O3 N1N 83.47(7) 7_565 . . . ?
